data_2200170
loop_
_publ_author_name
'G\"orbitz, Carl Henrik'

_publ_section_title
;
 <small>L</small>-Phenylalanine nitrate (4/1)
;
_journal_issue 2
_journal_name_full 'Acta Crystallographica Section E'
_journal_page_first o192
_journal_page_last o194
_journal_paper_doi 10.1107/S1600536801000575
_journal_volume 57
_journal_year 2001
_chemical_formula_iupac 'C9 H12 N1 O2 1+, N1 O3 1-, 3C9 H11 N1 O2'
_chemical_formula_moiety 'C9 H12 N1 O2 1+, N1 O3 1-, 3C9 H11 N1 O2'
_chemical_formula_sum 'C9 H11.25 N1.25 O2.75'
_chemical_formula_weight 180.95
_chemical_name_systematic
;
L-Phenylalanine nitrate (4/1)
;
_space_group_IT_number 5
_symmetry_cell_setting monoclinic
_symmetry_space_group_name_Hall 'C 2y'
_symmetry_space_group_name_H-M 'C 1 2 1'
_audit_creation_method SHELXL-97
_cell_angle_alpha 90.00
_cell_angle_beta 102.263(4)
_cell_angle_gamma 90.00
_cell_formula_units_Z 16
_cell_length_a 30.285(8)
_cell_length_b 5.3022(13)
_cell_length_c 22.317(6)
_cell_measurement_reflns_used 3964
_cell_measurement_temperature 150(2)
_cell_measurement_theta_max 25.03
_cell_measurement_theta_min 1.87
_cell_volume 3501.8(16)
_computing_cell_refinement 'SAINT (Bruker, 1998)'
_computing_data_collection 'SMART (Bruker, 1998)'
_computing_data_reduction SAINT
_computing_molecular_graphics SHELXTL
_computing_publication_material SHELXTL
_computing_structure_refinement SHELXTL
_computing_structure_solution 'SHELXTL (Sheldrick, 1997)'
_diffrn_ambient_temperature 150(2)
_diffrn_detector_area_resol_mean 8.3
_diffrn_measured_fraction_theta_full .995
_diffrn_measured_fraction_theta_max .995
_diffrn_measurement_device_type 'Siemens SMART CCD'
_diffrn_measurement_method 'sets of exposures each taken over 0.3\% \w rotation'
_diffrn_radiation_monochromator graphite
_diffrn_radiation_source 'fine-focus sealed tube'
_diffrn_radiation_type MoK\a
_diffrn_radiation_wavelength .71073
_diffrn_reflns_av_R_equivalents .100
_diffrn_reflns_av_sigmaI/netI .0799
_diffrn_reflns_limit_h_max 34
_diffrn_reflns_limit_h_min -36
_diffrn_reflns_limit_k_max 6
_diffrn_reflns_limit_k_min -6
_diffrn_reflns_limit_l_max 26
_diffrn_reflns_limit_l_min -24
_diffrn_reflns_number 9411
_diffrn_reflns_theta_full 25.03
_diffrn_reflns_theta_max 25.03
_diffrn_reflns_theta_min 1.87
_diffrn_standards_decay_% none
_exptl_absorpt_coefficient_mu .103
_exptl_absorpt_correction_T_max .993
_exptl_absorpt_correction_T_min .945
_exptl_absorpt_correction_type empirical
_exptl_absorpt_process_details '(SADABS; Sheldrick, 1996)'
_exptl_crystal_colour colourless
_exptl_crystal_density_diffrn 1.373
_exptl_crystal_density_meas ?
_exptl_crystal_density_method 'not measured'
_exptl_crystal_description 'flat needle'
_exptl_crystal_F_000 1536
_exptl_crystal_size_max .55
_exptl_crystal_size_mid .20
_exptl_crystal_size_min .07
_refine_diff_density_max .618
_refine_diff_density_min -.543
_refine_ls_extinction_coef .0053(14)
_refine_ls_extinction_method SHELXTL
_refine_ls_goodness_of_fit_ref 1.629
_refine_ls_hydrogen_treatment mixed
_refine_ls_matrix_type full
_refine_ls_number_parameters 474
_refine_ls_number_reflns 3450
_refine_ls_number_restraints 543
_refine_ls_restrained_S_all 1.634
_refine_ls_R_factor_all .134
_refine_ls_R_factor_gt .113
_refine_ls_shift/su_max .005
_refine_ls_shift/su_mean .001
_refine_ls_structure_factor_coef Fsqd
_refine_ls_weighting_details 'calc w = 1/[\s^2^(Fo^2^)+(0.098P)^2^+3.750P] where P = (Fo^2^+2Fc^2^)/3'
_refine_ls_weighting_scheme calc
_refine_ls_wR_factor_ref .269
_reflns_number_gt 2777
_reflns_number_total 3450
_reflns_threshold_expression >2sigma(I)
_cod_data_source_file na6033.cif
_cod_data_source_block f4n
_cod_depositor_comments
;
The following automatic conversions were performed:

'_exptl_crystal_density_meas' value 'not measured' was changed to '?'
- the value is perceived as not measured.

Automatic conversion script
Id: cif_fix_values 3008 2015-01-20 13:52:24Z robertas 
;
_cod_original_cell_volume 3501.9(15)
_cod_original_sg_symbol_H-M 'C 2'
_cod_database_code 2200170

loop_
_symmetry_equiv_pos_as_xyz
'x, y, z'
'-x, y, -z'
'x+1/2, y+1/2, z'
'-x+1/2, y+1/2, -z'

loop_
_atom_site_label
_atom_site_fract_x
_atom_site_fract_y
_atom_site_fract_z
_atom_site_U_iso_or_equiv
_atom_site_adp_type
_atom_site_calc_flag
_atom_site_refinement_flags
_atom_site_occupancy
_atom_site_disorder_assembly
_atom_site_disorder_group
_atom_site_type_symbol
O1A .3062(2) .3387(13) .0591(3) .0298(15) Uani d U 1 . . O
O2A .3194(2) .1777(13) .1536(3) .0335(16) Uani d U 1 . . O
HO2A .3151 .3546 .1674 .050 Uiso d R 1 . . H
N1A .29139(18) -.1575(13) .0158(3) .0210(16) Uani d DU 1 . . N
H1A .2961 -.3174 .0037 .032 Uiso calc R 1 . . H
H2A .2935 -.0477 -.0149 .032 Uiso calc R 1 . . H
H3A .2634 -.1465 .0243 .032 Uiso calc R 1 . . H
C1A .3157(2) .1668(13) .0959(3) .0178(17) Uani d DU 1 . . C
C2A .32619(19) -.0934(13) .0718(3) .0236(19) Uani d DU 1 . . C
H21A .3246 -.2220 .1040 .028 Uiso calc R 1 . . H
C3A .37314(18) -.1053(15) .0571(3) .033(2) Uani d DU 1 . . C
H31A .3806 -.2843 .0514 .039 Uiso calc R 1 . . H
H32A .3721 -.0177 .0176 .039 Uiso calc R 1 . . H
C4A .4108(2) .0093(14) .1049(3) .029(2) Uani d DU 1 . . C
C5A .4215(3) -.0852(15) .1646(3) .032(2) Uani d DU 1 . . C
H51A .4056 -.2277 .1751 .038 Uiso calc R 1 . . H
C6A .4549(3) .0266(18) .2088(3) .042(3) Uani d DU 1 . . C
H61A .4621 -.0404 .2492 .050 Uiso calc R 1 . . H
C7A .4775(3) .2355(16) .1940(3) .040(3) Uani d DU 1 . . C
H71A .5001 .3141 .2243 .048 Uiso calc R 1 . . H
C8A .4673(3) .3305(16) .1347(3) .043(3) Uani d DU 1 . . C
H81A .4830 .4739 .1246 .051 Uiso calc R 1 . . H
C9A .4340(3) .2178(15) .0898(3) .040(3) Uani d DU 1 . . C
H91A .4273 .2830 .0492 .048 Uiso calc R 1 . . H
O1B .2901(2) .3968(13) .2706(3) .0302(15) Uani d U 1 . . O
O2B .3250(2) .5881(14) .2045(3) .0359(17) Uani d U 1 . . O
N1B .3060(2) .7650(15) .3540(3) .0309(19) Uani d DU 1 . . N
H1B .3121 .9037 .3784 .046 Uiso calc R 1 . . H
H2B .3223 .6318 .3726 .046 Uiso calc R 1 . . H
H3B .2760 .7286 .3477 .046 Uiso calc R 1 . . H
C1B .3115(3) .5761(14) .2543(3) .023(2) Uani d DU 1 . . C
C2B .3184(2) .8158(13) .2940(3) .025(2) Uani d DU 1 . . C
H21B .2974 .9478 .2724 .030 Uiso calc R 1 . . H
C3B .36626(19) .9197(12) .3036(3) .028(2) Uani d DU 1 . . C
H31B .3737 .9430 .2628 .033 Uiso calc R 1 . . H
H32B .3668 1.0883 .3227 .033 Uiso calc R 1 . . H
C4B .4029(2) .7602(12) .3425(2) .0198(18) Uani d DU 1 . . C
C5B .4225(3) .5587(14) .3174(3) .029(2) Uani d DU 1 . . C
H51B .4136 .5237 .2748 .035 Uiso calc R 1 . . H
C6B .4551(3) .4090(14) .3541(3) .033(2) Uani d DU 1 . . C
H61B .4685 .2735 .3366 .040 Uiso calc R 1 . . H
C7B .4678(3) .4571(15) .4161(3) .031(2) Uani d DU 1 . . C
H71B .4898 .3536 .4414 .037 Uiso calc R 1 . . H
C8B .4485(3) .6574(15) .4415(3) .033(2) Uani d DU 1 . . C
H81B .4576 .6913 .4841 .039 Uiso calc R 1 . . H
C9B .4159(3) .8092(14) .4049(3) .030(2) Uani d DU 1 . . C
H91B .4027 .9452 .4226 .036 Uiso calc R 1 . . H
O1C .2980(2) .0210(13) .4784(3) .0292(15) Uani d U 1 . . O
O2C .3302(2) .2695(14) .4186(3) .0348(17) Uani d U 1 . . O
N1C .2911(2) .3854(14) .5580(3) .0249(17) Uani d DU 1 . . N
H1C .2992 .4900 .5908 .037 Uiso calc R 1 . . H
H2C .2966 .2228 .5703 .037 Uiso calc R 1 . . H
H3C .2612 .4050 .5414 .037 Uiso calc R 1 . . H
C1C .3156(3) .2316(14) .4652(3) .0215(19) Uani d DU 1 . . C
C2C .3179(2) .4485(13) .5112(3) .0220(19) Uani d DU 1 . . C
H21C .3036 .5995 .4881 .026 Uiso calc R 1 . . H
C3C .3661(2) .5201(12) .5420(3) .026(2) Uani d DU 1 . . C
H31C .3831 .5539 .5097 .031 Uiso calc R 1 . . H
H32C .3651 .6793 .5649 .031 Uiso calc R 1 . . H
C4C .3918(2) .3257(13) .5857(2) .027(2) Uani d DU 1 . . C
C5C .4210(3) .1543(14) .5665(3) .028(2) Uani d DU 1 . . C
H51C .4253 .1609 .5256 .033 Uiso calc R 1 . . H
C6C .4437(3) -.0257(15) .6068(3) .039(3) Uani d DU 1 . . C
H61C .4622 -.1473 .5928 .047 Uiso calc R 1 . . H
C7C .4395(3) -.0277(17) .6671(3) .043(3) Uani d DU 1 . . C
H71C .4558 -.1470 .6950 .052 Uiso calc R 1 . . H
C8C .4112(3) .1455(18) .6869(3) .047(3) Uani d DU 1 . . C
H81C .4080 .1423 .7283 .056 Uiso calc R 1 . . H
C9C .3876(3) .3240(15) .6465(3) .037(2) Uani d DU 1 . . C
H91C .3687 .4437 .6604 .044 Uiso calc R 1 . . H
O1D .2777(2) .4577(13) .9240(3) .0289(15) Uani d U 1 . . O
O2D .3019(3) .0734(13) .9050(3) .0343(17) Uani d U 1 . . O
N1D .2841(2) .6584(11) .8188(3) .0273(17) Uani d DU 1 . . N
H1D .2920 .7192 .7845 .041 Uiso calc R 1 . . H
H2D .2977 .7516 .8518 .041 Uiso calc R 1 . . H
H3D .2536 .6680 .8144 .041 Uiso calc R 1 . . H
C1D .2928(3) .2989(15) .8913(3) .0235(19) Uani d DU 1 . . C
C2D .29870(19) .3903(12) .8283(3) .0209(18) Uani d DU 1 . . C
H21D .2779 .2876 .7967 .025 Uiso calc R 1 . . H
C3D .34613(19) .3540(12) .8177(3) .027(2) Uani d DU 1 . . C
H31D .3452 .3784 .7735 .033 Uiso calc R 1 . . H
H32D .3551 .1769 .8277 .033 Uiso calc R 1 . . H
C4D .3827(2) .5236(14) .8534(2) .025(2) Uani d DU 1 . . C
C5D .3988(3) .4946(18) .9164(3) .043(3) Uani d DU 1 . . C
H51D .3859 .3695 .9379 .052 Uiso calc R 1 . . H
C6D .4334(3) .6461(19) .9480(3) .046(3) Uani d DU 1 . . C
H61D .4443 .6228 .9908 .055 Uiso calc R 1 . . H
C7D .4519(3) .8308(17) .9173(3) .039(2) Uani d DU 1 . . C
H71D .4753 .9363 .9388 .047 Uiso calc R 1 . . H
C8D .4361(3) .8612(17) .8546(3) .044(3) Uani d DU 1 . . C
H81D .4484 .9906 .8335 .053 Uiso calc R 1 . . H
C9D .4025(3) .7039(15) .8222(2) .033(2) Uani d DU 1 . . C
H91D .3931 .7198 .7789 .040 Uiso calc R 1 . . H
O1E .2868(2) -.1140(14) .6098(3) .0385(17) Uani d U 1 . . O
O2E .2882(3) .1299(15) .6877(3) .0401(19) Uani d U 1 . . O
O3E .3071(3) -.2648(19) .7011(4) .060(2) Uani d U 1 . . O
N1E .2944(3) -.0867(17) .6663(3) .0314(19) Uani d U 1 . . N

loop_
_atom_site_aniso_label
_atom_site_aniso_U_11
_atom_site_aniso_U_22
_atom_site_aniso_U_33
_atom_site_aniso_U_12
_atom_site_aniso_U_13
_atom_site_aniso_U_23
O1A .048(3) .008(3) .030(3) -.001(3) .000(2) .000(2)
O2A .057(4) .008(3) .033(3) -.002(3) .004(3) -.003(3)
N1A .030(3) .008(3) .023(3) .000(3) .001(2) -.001(2)
C1A .022(4) .007(4) .021(3) -.001(3) -.001(3) .001(3)
C2A .038(4) .006(4) .024(3) -.002(3) .001(3) .001(3)
C3A .040(4) .023(4) .034(4) .003(4) .005(3) -.001(4)
C4A .036(4) .014(4) .034(4) -.001(4) .005(3) .000(3)
C5A .041(4) .024(4) .032(4) -.001(4) .008(3) .001(4)
C6A .043(5) .039(5) .039(4) -.002(4) .002(4) -.005(4)
C7A .037(4) .033(5) .048(4) -.001(4) .006(4) -.009(4)
C8A .043(5) .030(5) .053(5) -.005(4) .006(4) -.002(4)
C9A .045(5) .027(5) .046(4) .002(4) .003(4) .005(4)
O1B .044(3) .010(3) .037(3) -.007(3) .009(2) -.009(3)
O2B .054(3) .018(3) .035(3) -.006(3) .007(2) -.006(2)
N1B .033(4) .022(4) .037(4) .006(3) .006(3) -.008(3)
C1B .029(4) .009(4) .029(4) .002(3) -.001(3) .001(3)
C2B .037(4) .013(4) .024(4) .003(4) .002(3) -.002(3)
C3B .038(4) .012(4) .032(4) .004(4) .004(3) -.002(3)
C4B .024(4) .009(4) .027(4) -.005(3) .006(3) -.005(3)
C5B .037(4) .020(4) .028(4) .002(4) .002(3) .001(3)
C6B .038(4) .018(4) .043(4) .001(4) .006(3) -.006(4)
C7B .029(4) .026(4) .036(4) .005(4) .003(3) .001(4)
C8B .034(4) .027(4) .035(4) -.004(4) .003(3) -.002(4)
C9B .029(4) .025(4) .035(4) .000(4) .007(3) -.005(4)
O1C .041(3) .007(3) .037(3) -.004(3) .001(3) -.003(3)
O2C .048(4) .020(3) .036(3) .005(3) .009(3) -.005(3)
N1C .033(3) .009(3) .031(3) -.001(3) .003(3) -.002(3)
C1C .029(4) .008(4) .024(4) -.003(3) -.001(3) -.002(3)
C2C .024(4) .010(4) .031(4) .004(3) .003(3) .000(3)
C3C .034(4) .011(4) .033(4) .000(4) .007(3) .001(3)
C4C .028(4) .023(4) .028(4) -.008(4) .002(3) -.004(3)
C5C .025(4) .021(4) .035(4) -.001(4) .001(3) .000(4)
C6C .044(5) .023(4) .047(4) -.001(4) .003(4) -.007(4)
C7C .047(5) .032(5) .048(4) .004(4) .005(4) .006(4)
C8C .049(5) .049(5) .041(4) .004(5) .007(4) .006(4)
C9C .044(5) .027(5) .038(4) .004(4) .008(3) .003(4)
O1D .042(3) .017(3) .030(3) -.002(3) .013(2) -.003(3)
O2D .058(4) .008(3) .036(3) -.006(3) .008(3) .001(3)
N1D .039(4) .009(3) .031(3) .001(3) .001(3) .000(3)
C1D .031(4) .013(4) .026(4) -.005(4) .004(3) -.003(3)
C2D .026(3) .008(3) .025(3) .000(3) -.001(3) -.001(3)
C3D .038(4) .012(4) .031(4) .002(4) .006(3) .005(3)
C4D .031(4) .020(4) .028(4) -.002(4) .009(3) .000(3)
C5D .050(5) .038(5) .041(4) -.011(4) .009(4) .007(4)
C6D .047(5) .048(5) .043(4) -.005(4) .011(4) .002(4)
C7D .037(4) .027(5) .049(4) -.001(4) .002(4) -.003(4)
C8D .042(5) .035(5) .052(5) -.002(4) .006(4) .011(4)
C9D .034(4) .025(4) .040(4) -.001(4) .004(3) .008(4)
O1E .061(4) .016(3) .037(3) .001(3) .009(3) .000(3)
O2E .048(4) .028(4) .044(3) -.004(3) .008(3) -.015(3)
O3E .072(5) .046(4) .062(4) .016(4) .015(3) .025(4)
N1E .040(4) .019(4) .035(4) .006(4) .007(3) .003(3)

loop_
_atom_type_symbol
_atom_type_description
_atom_type_scat_dispersion_real
_atom_type_scat_dispersion_imag
_atom_type_scat_source
C C .0033 .0016 'International Tables Vol C Tables 4.2.6.8 and 6.1.1.4'
H H .0000 .0000 'International Tables Vol C Tables 4.2.6.8 and 6.1.1.4'
N N .0061 .0033 'International Tables Vol C Tables 4.2.6.8 and 6.1.1.4'
O O .0106 .0060 'International Tables Vol C Tables 4.2.6.8 and 6.1.1.4'

loop_
_geom_angle_atom_site_label_1
_geom_angle_atom_site_label_2
_geom_angle_atom_site_label_3
_geom_angle
_geom_angle_publ_flag
C1A O2A HO2A 111.3 ?
C2A N1A H1A 109.5 ?
C2A N1A H2A 109.5 ?
H1A N1A H2A 109.5 ?
C2A N1A H3A 109.5 ?
H1A N1A H3A 109.5 ?
H2A N1A H3A 109.5 ?
O1A C1A O2A 127.3(7) yes
O1A C1A C2A 118.2(6) yes
O2A C1A C2A 114.5(6) yes
N1A C2A C3A 109.5(4) ?
N1A C2A C1A 109.6(4) ?
C3A C2A C1A 112.6(4) ?
N1A C2A H21A 108.4 ?
C3A C2A H21A 108.4 ?
C1A C2A H21A 108.4 ?
C4A C3A C2A 115.4(4) ?
C4A C3A H31A 108.4 ?
C2A C3A H31A 108.4 ?
C4A C3A H32A 108.4 ?
C2A C3A H32A 108.4 ?
H31A C3A H32A 107.5 ?
C9A C4A C5A 119.5(3) ?
C9A C4A C3A 119.4(4) ?
C5A C4A C3A 121.0(4) ?
C6A C5A C4A 120.7(4) ?
C6A C5A H51A 119.6 ?
C4A C5A H51A 119.6 ?
C7A C6A C5A 119.8(3) ?
C7A C6A H61A 120.1 ?
C5A C6A H61A 120.1 ?
C6A C7A C8A 119.8(3) ?
C6A C7A H71A 120.1 ?
C8A C7A H71A 120.1 ?
C7A C8A C9A 120.7(4) ?
C7A C8A H81A 119.6 ?
C9A C8A H81A 119.6 ?
C4A C9A C8A 119.4(3) ?
C4A C9A H91A 120.3 ?
C8A C9A H91A 120.3 ?
C2B N1B H1B 109.5 ?
C2B N1B H2B 109.5 ?
H1B N1B H2B 109.5 ?
C2B N1B H3B 109.5 ?
H1B N1B H3B 109.5 ?
H2B N1B H3B 109.5 ?
O1B C1B O2B 125.4(6) yes
O1B C1B C2B 118.5(6) yes
O2B C1B C2B 115.8(6) yes
N1B C2B C3B 110.8(4) ?
N1B C2B C1B 109.8(5) ?
C3B C2B C1B 112.9(4) ?
N1B C2B H21B 107.7 ?
C3B C2B H21B 107.7 ?
C1B C2B H21B 107.7 ?
C4B C3B C2B 116.0(4) ?
C4B C3B H31B 108.3 ?
C2B C3B H31B 108.3 ?
C4B C3B H32B 108.3 ?
C2B C3B H32B 108.3 ?
H31B C3B H32B 107.4 ?
C9B C4B C5B 119.4(3) ?
C9B C4B C3B 119.2(3) ?
C5B C4B C3B 121.3(4) ?
C6B C5B C4B 120.6(4) ?
C6B C5B H51B 119.7 ?
C4B C5B H51B 119.7 ?
C7B C6B C5B 119.9(3) ?
C7B C6B H61B 120.0 ?
C5B C6B H61B 120.0 ?
C6B C7B C8B 119.8(3) ?
C6B C7B H71B 120.1 ?
C8B C7B H71B 120.1 ?
C7B C8B C9B 120.6(4) ?
C7B C8B H81B 119.7 ?
C9B C8B H81B 119.7 ?
C4B C9B C8B 119.6(3) ?
C4B C9B H91B 120.2 ?
C8B C9B H91B 120.2 ?
C2C N1C H1C 109.5 ?
C2C N1C H2C 109.5 ?
H1C N1C H2C 109.5 ?
C2C N1C H3C 109.5 ?
H1C N1C H3C 109.5 ?
H2C N1C H3C 109.5 ?
O2C C1C O1C 124.9(6) yes
O2C C1C C2C 118.1(6) yes
O1C C1C C2C 117.0(5) yes
N1C C2C C3C 110.6(4) ?
N1C C2C C1C 110.3(5) ?
C3C C2C C1C 113.0(4) ?
N1C C2C H21C 107.6 ?
C3C C2C H21C 107.6 ?
C1C C2C H21C 107.6 ?
C4C C3C C2C 115.7(4) ?
C4C C3C H31C 108.4 ?
C2C C3C H31C 108.4 ?
C4C C3C H32C 108.4 ?
C2C C3C H32C 108.4 ?
H31C C3C H32C 107.4 ?
C9C C4C C5C 119.4(3) ?
C9C C4C C3C 119.4(4) ?
C5C C4C C3C 121.1(4) ?
C6C C5C C4C 120.5(4) ?
C6C C5C H51C 119.8 ?
C4C C5C H51C 119.8 ?
C7C C6C C5C 120.0(3) ?
C7C C6C H61C 120.0 ?
C5C C6C H61C 120.0 ?
C6C C7C C8C 119.8(3) ?
C6C C7C H71C 120.1 ?
C8C C7C H71C 120.1 ?
C7C C8C C9C 120.6(4) ?
C7C C8C H81C 119.7 ?
C9C C8C H81C 119.7 ?
C4C C9C C8C 119.6(3) ?
C4C C9C H91C 120.2 ?
C8C C9C H91C 120.2 ?
C2D N1D H1D 109.5 ?
C2D N1D H2D 109.5 ?
H1D N1D H2D 109.5 ?
C2D N1D H3D 109.5 ?
H1D N1D H3D 109.5 ?
H2D N1D H3D 109.5 ?
O2D C1D O1D 125.9(6) yes
O2D C1D C2D 117.5(7) yes
O1D C1D C2D 116.5(6) yes
N1D C2D C3D 111.2(4) ?
N1D C2D C1D 110.0(4) ?
C3D C2D C1D 113.7(4) ?
N1D C2D H21D 107.2 ?
C3D C2D H21D 107.2 ?
C1D C2D H21D 107.2 ?
C2D C3D C4D 117.0(4) ?
C2D C3D H31D 108.0 ?
C4D C3D H31D 108.0 ?
C2D C3D H32D 108.0 ?
C4D C3D H32D 108.0 ?
H31D C3D H32D 107.3 ?
C9D C4D C5D 119.0(3) ?
C9D C4D C3D 119.3(4) ?
C5D C4D C3D 121.5(4) ?
C6D C5D C4D 120.9(4) ?
C6D C5D H51D 119.6 ?
C4D C5D H51D 119.6 ?
C7D C6D C5D 119.9(3) ?
C7D C6D H61D 120.0 ?
C5D C6D H61D 120.0 ?
C6D C7D C8D 119.6(3) ?
C6D C7D H71D 120.2 ?
C8D C7D H71D 120.2 ?
C7D C8D C9D 120.7(4) ?
C7D C8D H81D 119.6 ?
C9D C8D H81D 119.6 ?
C4D C9D C8D 119.8(3) ?
C4D C9D H91D 120.1 ?
C8D C9D H91D 120.1 ?
O3E N1E O1E 121.1(9) ?
O3E N1E O2E 120.5(8) ?
O1E N1E O2E 118.4(8) ?

loop_
_geom_bond_atom_site_label_1
_geom_bond_atom_site_label_2
_geom_bond_site_symmetry_2
_geom_bond_distance
_geom_bond_publ_flag
O1A C1A . 1.219(10) yes
O2A C1A . 1.271(9) yes
O2A HO2A . 1.0042 ?
N1A C2A . 1.494(6) yes
N1A H1A . .9100 ?
N1A H2A . .9100 ?
N1A H3A . .9100 ?
C1A C2A . 1.538(7) ?
C2A C3A . 1.527(7) ?
C2A H21A . 1.0000 ?
C3A C4A . 1.515(6) ?
C3A H31A . .9900 ?
C3A H32A . .9900 ?
C4A C9A . 1.389(7) ?
C4A C5A . 1.395(6) ?
C5A C6A . 1.388(6) ?
C5A H51A . .9500 ?
C6A C7A . 1.380(8) ?
C6A H61A . .9500 ?
C7A C8A . 1.388(6) ?
C7A H71A . .9500 ?
C8A C9A . 1.396(6) ?
C8A H81A . .9500 ?
C9A H91A . .9500 ?
O1B C1B . 1.247(10) yes
O2B C1B . 1.265(9) yes
N1B C2B . 1.490(6) yes
N1B H1B . .9100 ?
N1B H2B . .9100 ?
N1B H3B . .9100 ?
C1B C2B . 1.538(7) ?
C2B C3B . 1.521(7) ?
C2B H21B . 1.0000 ?
C3B C4B . 1.515(6) ?
C3B H31B . .9900 ?
C3B H32B . .9900 ?
C4B C9B . 1.389(7) ?
C4B C5B . 1.396(6) ?
C5B C6B . 1.389(6) ?
C5B H51B . .9500 ?
C6B C7B . 1.379(8) ?
C6B H61B . .9500 ?
C7B C8B . 1.389(6) ?
C7B H71B . .9500 ?
C8B C9B . 1.395(6) ?
C8B H81B . .9500 ?
C9B H91B . .9500 ?
O1C C1C . 1.298(10) yes
O2C C1C . 1.230(9) yes
N1C C2C . 1.489(6) yes
N1C H1C . .9100 ?
N1C H2C . .9100 ?
N1C H3C . .9100 ?
C1C C2C . 1.534(7) ?
C2C C3C . 1.523(7) ?
C2C H21C . 1.0000 ?
C3C C4C . 1.516(6) ?
C3C H31C . .9900 ?
C3C H32C . .9900 ?
C4C C9C . 1.389(7) ?
C4C C5C . 1.397(6) ?
C5C C6C . 1.389(6) ?
C5C H51C . .9500 ?
C6C C7C . 1.380(8) ?
C6C H61C . .9500 ?
C7C C8C . 1.390(6) ?
C7C H71C . .9500 ?
C8C C9C . 1.396(6) ?
C8C H81C . .9500 ?
C9C H91C . .9500 ?
O1D C1D . 1.261(10) yes
O2D C1D . 1.250(10) yes
N1D C2D . 1.491(6) yes
N1D H1D . .9100 ?
N1D H2D . .9100 ?
N1D H3D . .9100 ?
C1D C2D . 1.535(6) ?
C2D C3D . 1.516(7) ?
C2D H21D . 1.0000 ?
C3D C4D . 1.514(6) ?
C3D H31D . .9900 ?
C3D H32D . .9900 ?
C4D C9D . 1.390(7) ?
C4D C5D . 1.396(6) ?
C5D C6D . 1.389(6) ?
C5D H51D . .9500 ?
C6D C7D . 1.381(8) ?
C6D H61D . .9500 ?
C7D C8D . 1.388(6) ?
C7D H71D . .9500 ?
C8D C9D . 1.394(6) ?
C8D H81D . .9500 ?
C9D H91D . .9500 ?
O1E N1E . 1.243(9) ?
O2E N1E . 1.272(11) ?
O3E N1E . 1.230(12) ?

loop_
_geom_hbond_atom_site_label_D
_geom_hbond_atom_site_label_H
_geom_hbond_atom_site_label_A
_geom_hbond_site_symmetry_A
_geom_hbond_distance_DH
_geom_hbond_distance_HA
_geom_hbond_distance_DA
_geom_hbond_angle_DHA
_geom_hbond_publ_flag
O2A HO2A O2B 1_555 1.00 1.49 2.443(9) 158 y
N1A H1A O1D 1_544 .91 2.11 2.858(8) 138 y
N1A H1A O1A 1_545 .91 2.19 2.844(10) 128 y
N1A H2A O2D 1_554 .91 1.97 2.837(9) 159 y
N1A H3A O1D 4_546 .91 1.95 2.785(9) 152 y
N1A H3A O1A 4_545 .91 2.50 3.071(8) 121 y
N1B H1B O2C 1_565 .91 2.16 3.053(10) 167 y
N1B H2B O2C 1_555 .91 2.17 3.012(10) 154 y
N1B H3B O2E 4_556 .91 2.01 2.898(10) 166 y
N1C H1C O1E 1_565 .91 2.19 2.909(10) 135 y
N1C H2C O1E 1_555 .91 2.04 2.903(10) 158 y
N1C H3C O1C 4_556 .91 1.86 2.744(9) 164 y
N1D H1D O3E 1_565 .91 2.01 2.886(10) 161 y
N1D H2D O2D 1_565 .91 2.07 2.896(9) 151 y
N1D H3D O1B 4_556 .91 2.40 2.954(9) 119 y
N1D H3D O2A 4_556 .91 2.46 3.322(10) 157 y

loop_
_geom_torsion_atom_site_label_1
_geom_torsion_atom_site_label_2
_geom_torsion_atom_site_label_3
_geom_torsion_atom_site_label_4
_geom_torsion
_geom_torsion_publ_flag
O1A C1A C2A N1A -46.3(8) yes
O2A C1A C2A N1A 135.9(6) ?
O1A C1A C2A C3A 75.9(8) ?
O2A C1A C2A C3A -101.9(7) ?
N1A C2A C3A C4A 167.2(6) yes
C1A C2A C3A C4A 45.1(8) ?
C2A C3A C4A C9A -116.4(8) ?
C2A C3A C4A C5A 61.0(10) yes
C9A C4A C5A C6A -.1(14) ?
C3A C4A C5A C6A -177.5(9) ?
C4A C5A C6A C7A .8(16) ?
C5A C6A C7A C8A -.9(16) ?
C6A C7A C8A C9A .3(16) ?
C5A C4A C9A C8A -.6(15) ?
C3A C4A C9A C8A 176.9(9) ?
C7A C8A C9A C4A .4(16) ?
O1B C1B C2B N1B 12.4(9) yes
O2B C1B C2B N1B -173.5(7) ?
O1B C1B C2B C3B 136.6(7) ?
O2B C1B C2B C3B -49.3(9) ?
N1B C2B C3B C4B 55.4(7) yes
C1B C2B C3B C4B -68.2(6) ?
C2B C3B C4B C9B -93.8(8) ?
C2B C3B C4B C5B 83.5(8) yes
C9B C4B C5B C6B -.5(14) ?
C3B C4B C5B C6B -177.8(8) ?
C4B C5B C6B C7B .8(15) ?
C5B C6B C7B C8B -.8(15) ?
C6B C7B C8B C9B .7(15) ?
C5B C4B C9B C8B .3(13) ?
C3B C4B C9B C8B 177.7(8) ?
C7B C8B C9B C4B -.4(15) ?
O2C C1C C2C N1C 169.3(7) ?
O1C C1C C2C N1C -10.3(9) yes
O2C C1C C2C C3C -66.3(9) ?
O1C C1C C2C C3C 114.1(7) ?
N1C C2C C3C C4C 55.8(7) yes
C1C C2C C3C C4C -68.4(6) ?
C2C C3C C4C C9C -86.2(9) ?
C2C C3C C4C C5C 96.2(8) yes
C9C C4C C5C C6C 3.5(13) ?
C3C C4C C5C C6C -178.8(8) ?
C4C C5C C6C C7C -3.4(15) ?
C5C C6C C7C C8C 2.1(16) ?
C6C C7C C8C C9C -.9(17) ?
C5C C4C C9C C8C -2.3(14) ?
C3C C4C C9C C8C -180.0(9) ?
C7C C8C C9C C4C 1.0(17) ?
O2D C1D C2D N1D 177.2(7) ?
O1D C1D C2D N1D -.7(9) yes
O2D C1D C2D C3D -57.4(9) ?
O1D C1D C2D C3D 124.7(7) ?
N1D C2D C3D C4D 53.5(7) yes
C1D C2D C3D C4D -71.3(6) ?
C2D C3D C4D C9D -112.0(8) ?
C2D C3D C4D C5D 71.5(10) yes
C9D C4D C5D C6D 1.3(16) ?
C3D C4D C5D C6D 177.8(9) ?
C4D C5D C6D C7D .9(18) ?
C5D C6D C7D C8D -.9(18) ?
C6D C7D C8D C9D -1.4(17) ?
C5D C4D C9D C8D -3.5(15) ?
C3D C4D C9D C8D 179.9(9) ?
C7D C8D C9D C4D 3.6(16) ?
